data_7211035
loop_
_publ_author_name
'He, Zhi'
'Pang, Qingqing'
'Rankine, Damien'
'Sumby, Christopher J.'
'Zhang, Lijuan'
'Doonan, Christian J.'
'Li, Qiaowei'

_publ_section_title
;
 Encapsulation of polyoxometalates within layered metal--organic
 frameworks with topological and pore control
;
_journal_issue 45
_journal_name_full CrystEngComm
_journal_page_first 9340
_journal_paper_doi 10.1039/c3ce41136b
_journal_volume 15
_journal_year 2013
_chemical_formula_sum 'C48 H36 Cu6 O70 P W12'
_chemical_formula_weight 4351.18
_chemical_name_systematic
; 
 ? 
;
_space_group_IT_number 147
_symmetry_cell_setting trigonal
_symmetry_space_group_name_Hall '-P 3'
_symmetry_space_group_name_H-M 'P -3'
_atom_sites_solution_hydrogens geom
_atom_sites_solution_primary direct
_atom_sites_solution_secondary difmap
_audit_creation_method SHELXL-97
_cell_angle_alpha 90.00
_cell_angle_beta 90.00
_cell_angle_gamma 120.00
_cell_formula_units_Z 1
_cell_length_a 18.7659(11)
_cell_length_b 18.7659(11)
_cell_length_c 11.3114(13)
_cell_measurement_reflns_used 1284
_cell_measurement_temperature 296(2)
_cell_measurement_theta_max 21.05
_cell_measurement_theta_min 1.99
_cell_volume 3449.7(5)
_computing_cell_refinement 'Bruker SMART'
_computing_data_collection 'Bruker SMART'
_computing_data_reduction 'Bruker SAINT'
_computing_molecular_graphics 'Bruker SHELXTL'
_computing_publication_material 'Bruker SHELXTL'
_computing_structure_refinement 'SHELXL-97 (Sheldrick, 1997)'
_computing_structure_solution 'SHELXS-97 (Sheldrick, 1990)'
_diffrn_ambient_temperature 296(2)
_diffrn_measured_fraction_theta_full 0.980
_diffrn_measured_fraction_theta_max 0.980
_diffrn_measurement_device_type 'CCD area detector'
_diffrn_measurement_method 'phi and omega scans'
_diffrn_radiation_monochromator graphite
_diffrn_radiation_source 'fine-focus sealed tube'
_diffrn_radiation_type MoK\a
_diffrn_radiation_wavelength 0.71073
_diffrn_reflns_av_R_equivalents 0.0639
_diffrn_reflns_av_sigmaI/netI 0.0599
_diffrn_reflns_limit_h_max 24
_diffrn_reflns_limit_h_min -23
_diffrn_reflns_limit_k_max 24
_diffrn_reflns_limit_k_min -24
_diffrn_reflns_limit_l_max 13
_diffrn_reflns_limit_l_min -14
_diffrn_reflns_number 28318
_diffrn_reflns_theta_full 27.51
_diffrn_reflns_theta_max 27.51
_diffrn_reflns_theta_min 1.80
_exptl_absorpt_coefficient_mu 10.944
_exptl_absorpt_correction_T_max 0.2616
_exptl_absorpt_correction_T_min 0.1415
_exptl_absorpt_correction_type multi-scan
_exptl_absorpt_process_details sadabs
_exptl_crystal_colour blue
_exptl_crystal_density_diffrn 2.094
_exptl_crystal_density_method 'not measured'
_exptl_crystal_description plate
_exptl_crystal_F_000 1961
_exptl_crystal_size_max 0.35
_exptl_crystal_size_mid 0.30
_exptl_crystal_size_min 0.05
_platon_squeeze_details
;
Very little remaining electron density was left, 
because of the highly disordered nature of solvent 
molecules.SQUEEZE shows about 180 electron counts in 
voids in each unit cell, which accounts for about 4.5
DMF molecules.
;
_refine_diff_density_max 6.603
_refine_diff_density_min -3.999
_refine_diff_density_rms 0.466
_refine_ls_extinction_method none
_refine_ls_goodness_of_fit_ref 1.187
_refine_ls_hydrogen_treatment constr
_refine_ls_matrix_type full
_refine_ls_number_parameters 213
_refine_ls_number_reflns 5213
_refine_ls_number_restraints 14
_refine_ls_restrained_S_all 1.186
_refine_ls_R_factor_all 0.1406
_refine_ls_R_factor_gt 0.1045
_refine_ls_shift/su_max 0.000
_refine_ls_shift/su_mean 0.000
_refine_ls_structure_factor_coef Fsqd
_refine_ls_weighting_details 'calc w=1/[\s^2^(Fo^2^)+(0.2000P)^2^+0.0000P] where P=(Fo^2^+2Fc^2^)/3'
_refine_ls_weighting_scheme calc
_refine_ls_wR_factor_gt 0.3207
_refine_ls_wR_factor_ref 0.3418
_reflns_number_gt 2978
_reflns_number_total 5213
_reflns_threshold_expression >2sigma(I)
_cod_data_source_file c3ce41136b.txt
_cod_data_source_block platon
_cod_depositor_comments
;
The following automatic conversions were performed:

'_symmetry_cell_setting' value 'Trigonal' changed to 'trigonal'
according to /home/saulius/struct/CIF-dictionaries/cif_core.dic
dictionary named 'cif_core.dic' version 2.4.2 from 2011-04-26.

Automatic conversion script
Id: cif_fix_values 1891 2012-01-12 08:04:46Z andrius 
;
_cod_original_sg_symbol_H-M P-3
_cod_database_code 7211035

loop_
_symmetry_equiv_pos_as_xyz
'x, y, z'
'-y, x-y, z'
'-x+y, -x, z'
'-x, -y, -z'
'y, -x+y, -z'
'x-y, x, -z'

loop_
_atom_site_label
_atom_site_type_symbol
_atom_site_fract_x
_atom_site_fract_y
_atom_site_fract_z
_atom_site_U_iso_or_equiv
_atom_site_adp_type
_atom_site_occupancy
_atom_site_symmetry_multiplicity
_atom_site_calc_flag
_atom_site_refinement_flags
Cu1 Cu 0.47719(9) -0.04566(8) 0.40412(13) 0.0209(4) Uani 1 1 d .
W1 W 0.93698(6) 0.06303(6) 0.25757(13) 0.0890(5) Uani 1 1 d .
W2 W 0.99999(6) 0.18941(5) 0.00000(9) 0.0668(4) Uani 1 1 d .
P1 P 1.0000 0.0000 0.0000 0.0296(18) Uani 1 6 d SD
C1 C 0.7402(10) 0.1322(10) 0.2448(14) 0.046(4) Uani 1 1 d .
H1 H 0.7041 0.0839 0.2054 0.055 Uiso 1 1 calc R
C2 C 0.7196(8) 0.1499(8) 0.3565(14) 0.032(3) Uani 1 1 d .
C3 C 0.7769(8) 0.2226(8) 0.4114(13) 0.031(3) Uani 1 1 d .
H3 H 0.7661 0.2331 0.4877 0.037 Uiso 1 1 calc R
C4 C 0.8502(8) 0.2807(7) 0.3569(13) 0.028(3) Uani 1 1 d .
C5 C 0.8684(8) 0.2595(10) 0.2466(15) 0.046(4) Uani 1 1 d .
H5 H 0.9176 0.2948 0.2086 0.055 Uiso 1 1 calc R
C6 C 0.8132(11) 0.1863(12) 0.1954(18) 0.061(5) Uani 1 1 d .
H6 H 0.8266 0.1730 0.1227 0.073 Uiso 1 1 calc R
C8 C 0.6403(8) 0.0927(8) 0.4118(13) 0.032(3) Uani 1 1 d .
C9 C 0.4528(8) 0.0937(8) 0.4103(13) 0.032(3) Uani 1 1 d .
O1 O 0.5898(6) 0.0334(5) 0.3494(9) 0.034(2) Uani 1 1 d .
O2 O 0.4430(6) 0.0332(5) 0.3497(9) 0.035(2) Uani 1 1 d .
O3 O 0.3722(6) -0.1127(5) 0.4861(10) 0.039(2) Uani 1 1 d .
O4 O 0.5159(6) -0.1117(5) 0.4856(10) 0.037(2) Uani 1 1 d .
O5 O 0.4435(9) -0.1125(8) 0.2392(12) 0.066(4) Uani 1 1 d .
H1O5 H 0.4221 -0.1566 0.1959 0.099 Uiso 1 1 d R
H2O5 H 0.4707 -0.0726 0.1998 0.099 Uiso 1 1 d R
O6 O 0.8424(12) 0.0183(11) 0.1595(16) 0.101(6) Uani 1 1 d .
O7 O 0.9082(12) 0.0919(12) 0.3759(18) 0.112(7) Uani 1 1 d .
O8 O 0.9816(10) 0.1593(11) 0.1578(18) 0.102(6) Uani 1 1 d .
O9 O 0.8889(13) 0.1139(13) -0.0277(18) 0.110(6) Uani 1 1 d .
O10 O 1.0003(15) 0.2809(12) -0.001(2) 0.131(9) Uani 1 1 d .
O11 O 0.9147(17) -0.0434(17) 0.290(3) 0.164(11) Uani 1 1 d .
O13 O 0.9505(15) -0.0982(11) 0.027(3) 0.075(8) Uani 0.50 1 d PDU
O15 O 1.0000 0.0000 -0.1469(17) 0.063(11) Uani 0.50 3 d SPDU

loop_
_atom_site_aniso_label
_atom_site_aniso_U_11
_atom_site_aniso_U_22
_atom_site_aniso_U_33
_atom_site_aniso_U_23
_atom_site_aniso_U_13
_atom_site_aniso_U_12
Cu1 0.0224(7) 0.0057(6) 0.0285(8) -0.0046(5) -0.0022(6) 0.0025(5)
W1 0.0642(7) 0.0650(7) 0.1343(12) -0.0163(6) 0.0159(6) 0.0297(5)
W2 0.0630(6) 0.0496(5) 0.0924(8) 0.0049(4) 0.0101(4) 0.0315(4)
P1 0.021(2) 0.021(2) 0.047(6) 0.000 0.000 0.0103(11)
C1 0.037(8) 0.034(8) 0.046(10) -0.010(7) 0.014(7) 0.003(7)
C2 0.020(6) 0.022(6) 0.046(9) 0.004(6) 0.009(6) 0.005(5)
C3 0.025(6) 0.025(6) 0.046(9) -0.003(6) 0.001(6) 0.014(5)
C4 0.027(6) 0.018(6) 0.035(8) -0.003(5) -0.003(5) 0.007(5)
C5 0.017(6) 0.038(8) 0.059(11) -0.022(7) 0.006(6) -0.004(6)
C6 0.040(9) 0.052(10) 0.068(13) -0.018(9) 0.020(9) 0.007(8)
C8 0.030(7) 0.018(6) 0.040(9) 0.005(6) 0.005(6) 0.006(5)
C9 0.028(7) 0.024(6) 0.042(9) 0.006(6) 0.007(6) 0.012(5)
O1 0.033(5) 0.017(4) 0.041(6) -0.010(4) 0.006(4) 0.003(4)
O2 0.046(6) 0.014(4) 0.044(6) -0.008(4) -0.014(5) 0.015(4)
O3 0.023(5) 0.020(4) 0.046(6) 0.000(4) -0.003(4) -0.010(4)
O4 0.052(6) 0.020(4) 0.047(6) -0.002(4) -0.003(5) 0.024(5)
O5 0.069(9) 0.056(8) 0.063(9) -0.041(7) -0.021(7) 0.025(7)
O6 0.098(13) 0.077(11) 0.094(13) 0.017(10) 0.045(11) 0.020(10)
O7 0.089(13) 0.107(14) 0.117(16) -0.019(12) 0.032(11) 0.032(12)
O8 0.058(9) 0.090(12) 0.125(16) -0.041(11) 0.001(9) 0.012(9)
O9 0.106(15) 0.101(14) 0.097(14) -0.013(11) 0.015(11) 0.032(12)
O10 0.15(2) 0.083(13) 0.20(2) -0.038(14) -0.069(17) 0.089(15)
O11 0.119(19) 0.14(2) 0.24(3) 0.00(2) -0.03(2) 0.073(17)
O13 0.062(13) 0.107(17) 0.077(16) -0.018(13) -0.001(11) 0.058(12)
O15 0.061(12) 0.061(12) 0.068(19) 0.000 0.000 0.030(6)

loop_
_atom_type_symbol
_atom_type_description
_atom_type_scat_dispersion_real
_atom_type_scat_dispersion_imag
_atom_type_scat_source
C C 0.0033 0.0016 'International Tables Vol C Tables 4.2.6.8 and 6.1.1.4'
H H 0.0000 0.0000 'International Tables Vol C Tables 4.2.6.8 and 6.1.1.4'
O O 0.0106 0.0060 'International Tables Vol C Tables 4.2.6.8 and 6.1.1.4'
Cu Cu 0.3201 1.2651 'International Tables Vol C Tables 4.2.6.8 and 6.1.1.4'
W W -0.8490 6.8722 'International Tables Vol C Tables 4.2.6.8 and 6.1.1.4'
P P 0.1023 0.0942 'International Tables Vol C Tables 4.2.6.8 and 6.1.1.4'

loop_
_geom_angle_atom_site_label_1
_geom_angle_atom_site_label_2
_geom_angle_atom_site_label_3
_geom_angle
_geom_angle_site_symmetry_1
_geom_angle_site_symmetry_3
O4 Cu1 O3 86.7(5) . .
O4 Cu1 O1 91.6(4) . .
O3 Cu1 O1 169.3(4) . .
O4 Cu1 O2 169.2(4) . .
O3 Cu1 O2 91.7(4) . .
O1 Cu1 O2 88.0(4) . .
O4 Cu1 O5 97.7(5) . .
O3 Cu1 O5 97.3(5) . .
O1 Cu1 O5 93.3(5) . .
O2 Cu1 O5 93.1(5) . .
O4 Cu1 Cu1 85.5(3) . 4_656
O3 Cu1 Cu1 85.6(3) . 4_656
O1 Cu1 Cu1 83.8(3) . 4_656
O2 Cu1 Cu1 83.7(3) . 4_656
O5 Cu1 Cu1 175.8(4) . 4_656
O7 W1 O11 104.9(13) . 3_765
O7 W1 O11 105.1(13) . .
O11 W1 O11 81.1(17) 3_765 .
O7 W1 O6 103.6(9) . .
O11 W1 O6 151.4(12) 3_765 .
O11 W1 O6 88.9(10) . .
O7 W1 O8 103.3(9) . .
O11 W1 O8 89.4(10) 3_765 .
O11 W1 O8 151.5(11) . .
O6 W1 O8 86.8(7) . .
O7 W1 O15 156.4(9) . 4_755
O11 W1 O15 58.6(11) 3_765 4_755
O11 W1 O15 58.3(11) . 4_755
O6 W1 O15 93.4(6) . 4_755
O8 W1 O15 93.8(6) . 4_755
O10 W2 O8 102.6(10) . .
O10 W2 O9 101.6(10) . .
O8 W2 O9 87.9(8) . .
O10 W2 O6 102.8(10) . 5_665
O8 W2 O6 154.7(9) . 5_665
O9 W2 O6 87.0(8) . 5_665
O10 W2 O9 101.9(10) . 5_665
O8 W2 O9 87.4(8) . 5_665
O9 W2 O9 156.4(14) . 5_665
O6 W2 O9 87.5(8) 5_665 5_665
O10 W2 O13 158.9(10) . 3_765
O8 W2 O13 67.7(9) . 3_765
O9 W2 O13 60.5(9) . 3_765
O6 W2 O13 88.3(10) 5_665 3_765
O9 W2 O13 96.4(9) 5_665 3_765
O10 W2 O13 158.1(10) . 4_755
O8 W2 O13 89.2(10) . 4_755
O9 W2 O13 97.1(9) . 4_755
O6 W2 O13 66.9(9) 5_665 4_755
O9 W2 O13 59.7(9) 5_665 4_755
O13 W2 O13 43.0(8) 3_765 4_755
O13 P1 O13 180.0(18) 2_645 5_665
O13 P1 O13 116.5(7) 2_645 .
O13 P1 O13 63.5(7) 5_665 .
O13 P1 O13 63.5(7) 2_645 6_545
O13 P1 O13 116.5(7) 5_665 6_545
O13 P1 O13 63.5(7) . 6_545
O13 P1 O13 63.5(7) 2_645 4_755
O13 P1 O13 116.5(7) 5_665 4_755
O13 P1 O13 180(2) . 4_755
O13 P1 O13 116.5(7) 6_545 4_755
O13 P1 O13 116.5(7) 2_645 3_765
O13 P1 O13 63.5(7) 5_665 3_765
O13 P1 O13 116.5(7) . 3_765
O13 P1 O13 180.0(8) 6_545 3_765
O13 P1 O13 63.5(7) 4_755 3_765
O13 P1 O15 79.1(11) 2_645 4_755
O13 P1 O15 100.9(11) 5_665 4_755
O13 P1 O15 79.1(11) . 4_755
O13 P1 O15 100.9(11) 6_545 4_755
O13 P1 O15 100.9(11) 4_755 4_755
O13 P1 O15 79.1(11) 3_765 4_755
O13 P1 O15 100.9(11) 2_645 .
O13 P1 O15 79.1(11) 5_665 .
O13 P1 O15 100.9(11) . .
O13 P1 O15 79.1(11) 6_545 .
O13 P1 O15 79.1(11) 4_755 .
O13 P1 O15 100.9(11) 3_765 .
O15 P1 O15 180.000(1) 4_755 .
C6 C1 C2 119.2(15) . .
C3 C2 C1 117.5(12) . .
C3 C2 C8 122.0(13) . .
C1 C2 C8 120.5(13) . .
C2 C3 C4 122.9(13) . .
C3 C4 C5 117.0(12) . .
C3 C4 C9 122.7(13) . 2_655
C5 C4 C9 120.2(13) . 2_655
C6 C5 C4 119.4(14) . .
C1 C6 C5 123.6(17) . .
O1 C8 O3 127.0(12) . 4_656
O1 C8 C2 116.6(13) . .
O3 C8 C2 116.1(12) 4_656 .
O2 C9 O4 125.3(13) . 4_656
O2 C9 C4 117.7(13) . 3_665
O4 C9 C4 116.9(12) 4_656 3_665
C8 O1 Cu1 122.6(9) . .
C9 O2 Cu1 123.3(9) . .
C8 O3 Cu1 121.0(8) 4_656 .
C9 O4 Cu1 122.2(8) 4_656 .
W2 O6 W1 141.7(9) 6_545 .
W2 O8 W1 141.0(9) . .
W2 O9 W2 139.3(14) . 6_545
W1 O11 W1 148(2) 2_645 .
P1 O13 O13 58.2(3) . 6_545
P1 O13 O13 58.2(3) . 5_665
O13 O13 O13 108(2) 6_545 5_665
P1 O13 W2 127.1(14) . 2_645
O13 O13 W2 150(3) 6_545 2_645
O13 O13 W2 68.9(13) 5_665 2_645
P1 O13 W2 126.4(13) . 4_755
O13 O13 W2 68.1(13) 6_545 4_755
O13 O13 W2 150(3) 5_665 4_755
W2 O13 W2 99.2(7) 2_645 4_755
P1 O15 W1 121.4(4) . 4_755
P1 O15 W1 121.4(4) . 6_545
W1 O15 W1 95.3(5) 4_755 6_545
P1 O15 W1 121.4(4) . 5_665
W1 O15 W1 95.3(5) 4_755 5_665
W1 O15 W1 95.3(5) 6_545 5_665

loop_
_geom_bond_atom_site_label_1
_geom_bond_atom_site_label_2
_geom_bond_distance
_geom_bond_site_symmetry_2
Cu1 O4 1.953(9) .
Cu1 O3 1.961(10) .
Cu1 O1 1.978(9) .
Cu1 O2 1.983(9) .
Cu1 O5 2.159(11) .
Cu1 Cu1 2.628(3) 4_656
W1 O7 1.634(18) .
W1 O11 1.83(3) 3_765
W1 O11 1.86(3) .
W1 O6 1.90(2) .
W1 O8 1.93(2) .
W1 O15 2.401(10) 4_755
W2 O10 1.713(16) .
W2 O8 1.85(2) .
W2 O9 1.87(2) .
W2 O6 1.88(2) 5_665
W2 O9 1.92(2) 5_665
W2 O13 2.33(2) 3_765
W2 O13 2.34(2) 4_755
P1 O13 1.626(18) 2_645
P1 O13 1.626(18) 5_665
P1 O13 1.626(18) .
P1 O13 1.626(18) 6_545
P1 O13 1.626(18) 4_755
P1 O13 1.626(18) 3_765
P1 O15 1.662(19) 4_755
P1 O15 1.662(19) .
C1 C6 1.35(2) .
C1 C2 1.41(2) .
C2 C3 1.392(19) .
C2 C8 1.470(18) .
C3 C4 1.400(19) .
C4 C5 1.40(2) .
C4 C9 1.445(18) 2_655
C5 C6 1.37(2) .
C8 O1 1.258(17) .
C8 O3 1.271(18) 4_656
C9 O2 1.259(17) .
C9 O4 1.284(18) 4_656
C9 C4 1.445(18) 3_665
O3 C8 1.271(18) 4_656
O4 C9 1.284(18) 4_656
O6 W2 1.88(2) 6_545
O9 W2 1.92(2) 6_545
O11 W1 1.83(3) 2_645
O13 O13 1.71(3) 6_545
O13 O13 1.71(3) 5_665
O13 W2 2.33(2) 2_645
O13 W2 2.34(2) 4_755
O15 W1 2.401(10) 4_755
O15 W1 2.401(10) 6_545
O15 W1 2.401(10) 5_665

loop_
_platon_squeeze_void_nr
_platon_squeeze_void_average_x
_platon_squeeze_void_average_y
_platon_squeeze_void_average_z
_platon_squeeze_void_volume
_platon_squeeze_void_count_electrons
1 -0.004 0.477 -0.009 1695.8 180.6
2 0.000 0.000 0.500 7.3 -0.3
